data_7207031
loop_
_publ_author_name
'Keene, Tony D.'
'Hursthouse, Michael B.'
'Price, Daniel J.'

_publ_section_title
;
 Recurrent H-bond graph motifs between metal tris-ethylenediamine cations
 and uncoordinated oxalate anions: Fitting a three pin plug into a two pin
 socket
;
_journal_issue 1
_journal_name_full CrystEngComm
_journal_page_first 116
_journal_paper_doi 10.1039/c1ce05837a
_journal_volume 14
_journal_year 2012
_chemical_formula_moiety '2(C6 H24 Co N6), 3(C2 O4), 7(H2 O)'
_chemical_formula_sum 'C18 H62 Co2 N12 O19'
_chemical_formula_weight 868.66
_chemical_melting_point ?
_chemical_name_common
;di-(tris-(ethylenediamine-N,N')-cobalt(iii)) tris-oxalate.
3.5 H2O
;
_chemical_name_systematic
;
di-[tris-(ethylenediamine-N,N')-cobalt(III)] tris-
oxalate. 3.5 H2O
;
_space_group_IT_number 15
_symmetry_cell_setting monoclinic
_symmetry_space_group_name_Hall '-C 2yc'
_symmetry_space_group_name_H-M 'C 1 2/c 1'
_atom_sites_solution_hydrogens geom
_atom_sites_solution_primary direct
_atom_sites_solution_secondary difmap
_audit_creation_method SHELXL-97
_cell_angle_alpha 90.00
_cell_angle_beta 114.446(2)
_cell_angle_gamma 90.00
_cell_formula_units_Z 4
_cell_length_a 28.964(2)
_cell_length_b 10.3615(5)
_cell_length_c 12.7579(8)
_cell_measurement_reflns_used 6385
_cell_measurement_temperature 120(2)
_cell_measurement_theta_max 27.48
_cell_measurement_theta_min 2.91
_cell_volume 3485.5(4)
_computing_cell_refinement 'DENZO (Otwinowski and Minor, 1997) and COLLECT (Hooft, 1998)'
_computing_data_collection 'DENZO (Otwinowski and Minor, 1997)'
_computing_data_reduction 'DENZO (Otwinowski and Minor, 1997) and COLLECT (Hooft, 1998)'
_computing_molecular_graphics 'Diamond 3.2e (Brandenburg, 2010)'
_computing_structure_refinement
;SHELXS-97 (Sheldrick, 1997a) in WINGX (L.J. Farrugia, J. Appl. Cryst.,
1999, 32, 837-838
;
_computing_structure_solution
;SIR 92 (Altomore, Cascarno, Giacovazzo and Gualardi, 1993) in WINGX
(L.J. Farrugia, J. Appl. Cryst., 1999, 32, 837-838
;
_diffrn_ambient_temperature 120(2)
_diffrn_detector_area_resol_mean 9.091
_diffrn_measured_fraction_theta_full 0.988
_diffrn_measured_fraction_theta_max 0.988
_diffrn_measurement_device_type 'Nonius Kappa CCD Area Detector'
_diffrn_measurement_method '\f and \w scans to fill Ewald Sphere'
_diffrn_radiation_monochromator graphite
_diffrn_radiation_source 'Nonius FR591 rotating anode'
_diffrn_radiation_type MoK\a
_diffrn_radiation_wavelength 0.71073
_diffrn_reflns_av_R_equivalents 0.1440
_diffrn_reflns_av_sigmaI/netI 0.1148
_diffrn_reflns_limit_h_max 37
_diffrn_reflns_limit_h_min -37
_diffrn_reflns_limit_k_max 13
_diffrn_reflns_limit_k_min -12
_diffrn_reflns_limit_l_max 15
_diffrn_reflns_limit_l_min -16
_diffrn_reflns_number 12762
_diffrn_reflns_theta_full 27.49
_diffrn_reflns_theta_max 27.49
_diffrn_reflns_theta_min 2.94
_exptl_absorpt_coefficient_mu 1.046
_exptl_absorpt_correction_T_max 1.46882
_exptl_absorpt_correction_T_min 0.72583
_exptl_absorpt_correction_type multi-scan
_exptl_absorpt_process_details 'SORTAV (Blessing, 1997)'
_exptl_crystal_colour orange
_exptl_crystal_density_diffrn 1.655
_exptl_crystal_density_method 'not measured'
_exptl_crystal_description block
_exptl_crystal_F_000 1840
_exptl_crystal_size_max 0.23
_exptl_crystal_size_mid 0.17
_exptl_crystal_size_min 0.12
_refine_diff_density_max 0.758
_refine_diff_density_min -0.724
_refine_diff_density_rms 0.136
_refine_ls_extinction_method none
_refine_ls_goodness_of_fit_ref 1.052
_refine_ls_hydrogen_treatment constr
_refine_ls_matrix_type full
_refine_ls_number_parameters 241
_refine_ls_number_reflns 3970
_refine_ls_number_restraints 3
_refine_ls_restrained_S_all 1.051
_refine_ls_R_factor_all 0.1132
_refine_ls_R_factor_gt 0.0641
_refine_ls_shift/su_max 0.000
_refine_ls_shift/su_mean 0.000
_refine_ls_structure_factor_coef Fsqd
_refine_ls_weighting_details 'calc w=1/[\s^2^(Fo^2^)+(0.0651P)^2^+6.4301P] where P=(Fo^2^+2Fc^2^)/3'
_refine_ls_weighting_scheme calc
_refine_ls_wR_factor_gt 0.1532
_refine_ls_wR_factor_ref 0.1759
_reflns_number_gt 2516
_reflns_number_total 3970
_reflns_threshold_expression >2sigma(I)
_cod_data_source_file c1ce05837a.txt
_cod_data_source_block en4_x
_cod_depositor_comments
;
The following automatic conversions were performed:

'_chemical_melting_point' value 'N/A' was changed to '?' - the value
is undefined or not given.

Automatic conversion script
Id: cif_fix_values 1715 2011-07-08 13:25:40Z adriana 
;
_cod_original_cell_volume 3485.6(4)
_cod_original_sg_symbol_H-M 'C 2/c'
_cod_database_code 7207031

loop_
_symmetry_equiv_pos_as_xyz
'x, y, z'
'-x, y, -z+1/2'
'x+1/2, y+1/2, z'
'-x+1/2, y+1/2, -z+1/2'
'-x, -y, -z'
'x, -y, z-1/2'
'-x+1/2, -y+1/2, -z'
'x+1/2, -y+1/2, z-1/2'

loop_
_atom_site_label
_atom_site_type_symbol
_atom_site_fract_x
_atom_site_fract_y
_atom_site_fract_z
_atom_site_U_iso_or_equiv
_atom_site_adp_type
_atom_site_occupancy
_atom_site_symmetry_multiplicity
_atom_site_calc_flag
_atom_site_refinement_flags
_atom_site_disorder_assembly
_atom_site_disorder_group
Co1 Co 0.13019(2) 0.15520(6) 0.11749(5) 0.01569(19) Uani 1 1 d . A .
O4 O 0.33147(13) 0.1340(3) 0.5743(3) 0.0341(9) Uani 1 1 d . . .
O3 O 0.27859(13) 0.1498(3) 0.3860(3) 0.0340(8) Uani 1 1 d . . .
O1 O 0.20288(12) 0.0514(3) 0.4330(3) 0.0290(8) Uani 1 1 d . . .
O2 O 0.25717(12) 0.0128(4) 0.6124(3) 0.0337(9) Uani 1 1 d . . .
C4 C 0.15718(18) -0.1037(5) 0.1810(4) 0.0259(10) Uani 1 1 d . . .
H4A H 0.1426 -0.1168 0.2363 0.031 Uiso 1 1 calc R . .
H4B H 0.1822 -0.1707 0.1920 0.031 Uiso 1 1 calc R . .
N3 N 0.18131(14) 0.2893(4) 0.1886(3) 0.0232(8) Uani 1 1 d . . .
H3A H 0.1660 0.3655 0.1864 0.028 Uiso 1 1 calc R . .
H3B H 0.2003 0.2693 0.2627 0.028 Uiso 1 1 calc R . .
C7 C 0.24556(17) 0.0573(4) 0.5134(4) 0.0205(10) Uani 1 1 d . . .
N5 N 0.08489(13) 0.0090(4) 0.0459(3) 0.0201(8) Uani 1 1 d . . .
H5A H 0.0633 -0.0026 0.0794 0.024 Uiso 1 1 calc R . .
H5B H 0.0666 0.0245 -0.0296 0.024 Uiso 1 1 calc R . .
C5 C 0.18033(17) 0.2817(5) -0.0014(4) 0.0253(11) Uani 1 1 d . . .
H5C H 0.1581 0.3556 -0.0305 0.030 Uiso 1 1 calc R . .
H5D H 0.2007 0.2733 -0.0451 0.030 Uiso 1 1 calc R . .
N6 N 0.18110(14) 0.0253(3) 0.1968(3) 0.0199(8) Uani 1 1 d . . .
H6A H 0.2049 0.0251 0.1687 0.024 Uiso 1 1 calc R . .
H6B H 0.1963 0.0442 0.2724 0.024 Uiso 1 1 calc R . .
C3 C 0.11675(18) -0.1081(5) 0.0611(4) 0.0259(11) Uani 1 1 d . . .
H3C H 0.1318 -0.1084 0.0058 0.031 Uiso 1 1 calc R . .
H3D H 0.0964 -0.1854 0.0499 0.031 Uiso 1 1 calc R . .
N4 N 0.15035(13) 0.1641(3) -0.0126(3) 0.0200(8) Uani 1 1 d . . .
H4C H 0.1689 0.0942 -0.0122 0.024 Uiso 1 1 calc R . .
H4D H 0.1226 0.1654 -0.0797 0.024 Uiso 1 1 calc R . .
C6 C 0.21412(17) 0.2996(5) 0.1251(4) 0.0235(10) Uani 1 1 d . . .
H6C H 0.2402 0.2336 0.1511 0.028 Uiso 1 1 calc R . .
H6D H 0.2304 0.3835 0.1381 0.028 Uiso 1 1 calc R . .
C8 C 0.28959(19) 0.1220(4) 0.4897(4) 0.0247(11) Uani 1 1 d . . .
O5 O 0.01234(13) -0.1204(4) 0.1292(3) 0.0364(9) Uani 1 1 d . . .
O6 O 0.06399(13) -0.0495(4) 0.3058(3) 0.0364(9) Uani 1 1 d . . .
C9 C 0.02164(16) -0.0853(5) 0.2311(4) 0.0232(10) Uani 1 1 d . . .
N1 N 0.07515(14) 0.2803(4) 0.0391(3) 0.0250(9) Uani 1 1 d D . .
H1B H 0.0866 0.3444 0.0086 0.030 Uiso 0.780(6) 1 calc PR A 1
H1A H 0.0494 0.2408 -0.0184 0.030 Uiso 0.780(6) 1 calc PR A 1
H1C H 0.0879 0.3603 0.0435 0.030 Uiso 0.220(6) 1 calc PR A 2
H1D H 0.0582 0.2592 -0.0356 0.030 Uiso 0.220(6) 1 calc PR A 2
C1A C 0.0570(3) 0.3345(6) 0.1236(6) 0.0299(16) Uani 0.780(6) 1 d PD A 1
H1E H 0.0788 0.4046 0.1664 0.036 Uiso 0.780(6) 1 calc PR A 1
H1F H 0.0227 0.3674 0.0839 0.036 Uiso 0.780(6) 1 calc PR A 1
C2A C 0.0581(2) 0.2285(7) 0.2026(6) 0.0308(17) Uani 0.780(6) 1 d PD A 1
H2E H 0.0320 0.1655 0.1624 0.037 Uiso 0.780(6) 1 calc PR A 1
H2F H 0.0522 0.2623 0.2669 0.037 Uiso 0.780(6) 1 calc PR A 1
C1B C 0.0407(7) 0.275(3) 0.0994(16) 0.0299(16) Uani 0.220(6) 1 d PD A 2
H1G H 0.0170 0.3462 0.0768 0.036 Uiso 0.220(6) 1 calc PR A 2
H1H H 0.0217 0.1943 0.0824 0.036 Uiso 0.220(6) 1 calc PR A 2
C2B C 0.0753(8) 0.2825(18) 0.2236(18) 0.0308(17) Uani 0.220(6) 1 d PD A 2
H2G H 0.0563 0.2790 0.2709 0.037 Uiso 0.220(6) 1 calc PR A 2
H2H H 0.0948 0.3618 0.2402 0.037 Uiso 0.220(6) 1 calc PR A 2
N2 N 0.10959(14) 0.1665(4) 0.2453(3) 0.0231(8) Uani 1 1 d D . .
H2B H 0.1084 0.0871 0.2726 0.028 Uiso 0.780(6) 1 calc PR A 1
H2A H 0.1322 0.2139 0.3027 0.028 Uiso 0.780(6) 1 calc PR A 1
H2C H 0.0930 0.0944 0.2489 0.028 Uiso 0.220(6) 1 calc PR A 2
H2D H 0.1370 0.1756 0.3124 0.028 Uiso 0.220(6) 1 calc PR A 2
O1W O 0.15831(12) 0.5635(3) 0.2154(3) 0.0306(8) Uani 1 1 d . . .
O2W O 0.08288(15) 0.4542(4) 0.4543(4) 0.0527(11) Uani 1 1 d . . .
O3W O 0.0000 0.5186(7) 0.2500 0.0591(17) Uani 1 2 d S . .
O4WA O 0.0776(2) 0.6637(5) 0.2449(6) 0.0505(15) Uani 0.780(6) 1 d P . .
O4WB O 0.0614(8) 0.6317(18) 0.152(2) 0.0505(15) Uani 0.220(6) 1 d P . .

loop_
_atom_site_aniso_label
_atom_site_aniso_U_11
_atom_site_aniso_U_22
_atom_site_aniso_U_33
_atom_site_aniso_U_23
_atom_site_aniso_U_13
_atom_site_aniso_U_12
Co1 0.0155(3) 0.0148(3) 0.0161(3) -0.0013(3) 0.0059(2) -0.0012(2)
O4 0.0223(18) 0.037(2) 0.039(2) -0.0008(17) 0.0085(17) -0.0060(15)
O3 0.040(2) 0.037(2) 0.0292(19) 0.0048(17) 0.0188(17) -0.0067(17)
O1 0.0204(18) 0.039(2) 0.0254(18) 0.0004(15) 0.0070(15) -0.0016(15)
O2 0.0220(18) 0.050(2) 0.0276(18) 0.0145(17) 0.0089(15) 0.0016(16)
C4 0.026(3) 0.017(2) 0.035(3) 0.002(2) 0.013(2) -0.001(2)
N3 0.023(2) 0.019(2) 0.027(2) -0.0039(17) 0.0103(18) -0.0047(17)
C7 0.019(2) 0.023(3) 0.019(2) -0.0021(19) 0.007(2) 0.0047(18)
N5 0.0176(19) 0.021(2) 0.020(2) 0.0008(16) 0.0061(17) 0.0011(15)
C5 0.025(3) 0.022(3) 0.030(3) 0.004(2) 0.012(2) -0.004(2)
N6 0.022(2) 0.019(2) 0.0192(19) 0.0023(16) 0.0087(17) 0.0032(16)
C3 0.026(3) 0.018(2) 0.035(3) -0.004(2) 0.014(2) -0.0020(19)
N4 0.0196(19) 0.019(2) 0.0197(18) 0.0008(16) 0.0067(16) -0.0006(16)
C6 0.019(2) 0.025(3) 0.029(3) -0.001(2) 0.012(2) -0.0043(19)
C8 0.031(3) 0.015(2) 0.032(3) -0.003(2) 0.017(2) -0.0030(19)
O5 0.027(2) 0.058(3) 0.0266(19) -0.0008(18) 0.0135(17) -0.0012(17)
O6 0.0233(19) 0.054(2) 0.0253(18) 0.0068(17) 0.0036(16) -0.0138(17)
C9 0.015(2) 0.029(3) 0.020(2) 0.001(2) 0.002(2) -0.0076(19)
N1 0.023(2) 0.027(2) 0.025(2) -0.0005(18) 0.0104(18) 0.0027(17)
C1A 0.026(4) 0.027(4) 0.037(4) 0.002(3) 0.013(3) 0.010(3)
C2A 0.031(4) 0.030(4) 0.039(4) 0.005(3) 0.022(4) 0.011(3)
C1B 0.026(4) 0.027(4) 0.037(4) 0.002(3) 0.013(3) 0.010(3)
C2B 0.031(4) 0.030(4) 0.039(4) 0.005(3) 0.022(4) 0.011(3)
N2 0.021(2) 0.022(2) 0.026(2) -0.0018(17) 0.0093(17) 0.0013(16)
O1W 0.0273(19) 0.028(2) 0.034(2) -0.0019(16) 0.0102(17) 0.0070(15)
O2W 0.046(3) 0.044(3) 0.068(3) -0.014(2) 0.023(2) 0.000(2)
O3W 0.040(4) 0.078(5) 0.057(4) 0.000 0.017(3) 0.000
O4WA 0.048(3) 0.043(3) 0.074(4) 0.010(3) 0.040(3) 0.007(2)
O4WB 0.048(3) 0.043(3) 0.074(4) 0.010(3) 0.040(3) 0.007(2)

loop_
_atom_type_symbol
_atom_type_description
_atom_type_scat_dispersion_real
_atom_type_scat_dispersion_imag
_atom_type_scat_source
C C 0.0033 0.0016 'International Tables Vol C Tables 4.2.6.8 and 6.1.1.4'
H H 0.0000 0.0000 'International Tables Vol C Tables 4.2.6.8 and 6.1.1.4'
N N 0.0061 0.0033 'International Tables Vol C Tables 4.2.6.8 and 6.1.1.4'
O O 0.0106 0.0060 'International Tables Vol C Tables 4.2.6.8 and 6.1.1.4'
Co Co 0.3494 0.9721 'International Tables Vol C Tables 4.2.6.8 and 6.1.1.4'

loop_
_geom_angle_atom_site_label_1
_geom_angle_atom_site_label_2
_geom_angle_atom_site_label_3
_geom_angle
_geom_angle_site_symmetry_3
N6 Co1 N2 92.00(15) .
N6 Co1 N3 89.13(16) .
N2 Co1 N3 90.26(15) .
N6 Co1 N5 85.71(16) .
N2 Co1 N5 93.36(15) .
N3 Co1 N5 173.80(15) .
N6 Co1 N1 176.18(15) .
N2 Co1 N1 85.52(15) .
N3 Co1 N1 93.78(17) .
N5 Co1 N1 91.52(16) .
N6 Co1 N4 92.60(15) .
N2 Co1 N4 173.87(16) .
N3 Co1 N4 85.77(15) .
N5 Co1 N4 91.02(14) .
N1 Co1 N4 90.08(15) .
N6 C4 C3 106.9(4) .
N6 C4 H4A 110.3 .
C3 C4 H4A 110.3 .
N6 C4 H4B 110.3 .
C3 C4 H4B 110.3 .
H4A C4 H4B 108.6 .
C6 N3 Co1 109.3(3) .
C6 N3 H3A 109.8 .
Co1 N3 H3A 109.8 .
C6 N3 H3B 109.8 .
Co1 N3 H3B 109.8 .
H3A N3 H3B 108.3 .
O1 C7 O2 125.2(4) .
O1 C7 C8 118.1(4) .
O2 C7 C8 116.7(4) .
C3 N5 Co1 108.0(3) .
C3 N5 H5A 110.1 .
Co1 N5 H5A 110.1 .
C3 N5 H5B 110.1 .
Co1 N5 H5B 110.1 .
H5A N5 H5B 108.4 .
N4 C5 C6 107.5(4) .
N4 C5 H5C 110.2 .
C6 C5 H5C 110.2 .
N4 C5 H5D 110.2 .
C6 C5 H5D 110.2 .
H5C C5 H5D 108.5 .
C4 N6 Co1 110.1(3) .
C4 N6 H6A 109.6 .
Co1 N6 H6A 109.6 .
C4 N6 H6B 109.6 .
Co1 N6 H6B 109.6 .
H6A N6 H6B 108.2 .
N5 C3 C4 106.9(4) .
N5 C3 H3C 110.3 .
C4 C3 H3C 110.3 .
N5 C3 H3D 110.3 .
C4 C3 H3D 110.3 .
H3C C3 H3D 108.6 .
C5 N4 Co1 109.0(3) .
C5 N4 H4C 109.9 .
Co1 N4 H4C 109.9 .
C5 N4 H4D 109.9 .
Co1 N4 H4D 109.9 .
H4C N4 H4D 108.3 .
N3 C6 C5 107.2(3) .
N3 C6 H6C 110.3 .
C5 C6 H6C 110.3 .
N3 C6 H6D 110.3 .
C5 C6 H6D 110.3 .
H6C C6 H6D 108.5 .
O4 C8 O3 128.0(4) .
O4 C8 C7 116.7(4) .
O3 C8 C7 115.2(4) .
O6 C9 O5 126.1(4) .
O6 C9 C9 115.7(5) 2
O5 C9 C9 118.3(5) 2
C1A N1 C1B 29.6(9) .
C1A N1 Co1 109.5(3) .
C1B N1 Co1 106.5(10) .
C1A N1 H1B 109.8 .
C1B N1 H1B 134.2 .
Co1 N1 H1B 109.8 .
C1A N1 H1A 109.8 .
C1B N1 H1A 84.0 .
Co1 N1 H1A 109.8 .
H1B N1 H1A 108.2 .
C1A N1 H1C 82.3 .
C1B N1 H1C 110.4 .
Co1 N1 H1C 110.4 .
H1B N1 H1C 29.7 .
H1A N1 H1C 130.5 .
C1A N1 H1D 131.0 .
C1B N1 H1D 110.4 .
Co1 N1 H1D 110.4 .
H1B N1 H1D 81.8 .
H1A N1 H1D 28.5 .
H1C N1 H1D 108.6 .
C2A C1A N1 107.3(5) .
C2A C1A H1E 110.3 .
N1 C1A H1E 110.3 .
C2A C1A H1F 110.3 .
N1 C1A H1F 110.3 .
H1E C1A H1F 108.5 .
C1A C2A N2 107.6(5) .
C1A C2A H2E 110.2 .
N2 C2A H2E 110.2 .
C1A C2A H2F 110.2 .
N2 C2A H2F 110.2 .
H2E C2A H2F 108.5 .
C2B C1B N1 104.3(15) .
C2B C1B H1G 110.9 .
N1 C1B H1G 110.9 .
C2B C1B H1H 110.9 .
N1 C1B H1H 110.9 .
H1G C1B H1H 108.9 .
C1B C2B N2 104.7(15) .
C1B C2B H2G 110.8 .
N2 C2B H2G 110.8 .
C1B C2B H2H 110.8 .
N2 C2B H2H 110.8 .
H2G C2B H2H 108.9 .
C2A N2 C2B 27.8(9) .
C2A N2 Co1 108.8(3) .
C2B N2 Co1 107.4(10) .
C2A N2 H2B 109.9 .
C2B N2 H2B 132.2 .
Co1 N2 H2B 109.9 .
C2A N2 H2A 109.9 .
C2B N2 H2A 85.3 .
Co1 N2 H2A 109.9 .
H2B N2 H2A 108.3 .
C2A N2 H2C 84.4 .
C2B N2 H2C 110.2 .
Co1 N2 H2C 110.2 .
H2B N2 H2C 27.7 .
H2A N2 H2C 129.5 .
C2A N2 H2D 130.7 .
C2B N2 H2D 110.2 .
Co1 N2 H2D 110.2 .
H2B N2 H2D 83.5 .
H2A N2 H2D 27.1 .
H2C N2 H2D 108.5 .

loop_
_geom_bond_atom_site_label_1
_geom_bond_atom_site_label_2
_geom_bond_distance
_geom_bond_site_symmetry_2
Co1 N6 1.943(4) .
Co1 N2 1.957(4) .
Co1 N3 1.958(4) .
Co1 N5 1.964(4) .
Co1 N1 1.975(4) .
Co1 N4 1.977(3) .
O4 C8 1.252(6) .
O3 C8 1.259(6) .
O1 C7 1.239(5) .
O2 C7 1.252(5) .
C4 N6 1.481(6) .
C4 C3 1.494(7) .
C4 H4A 0.9700 .
C4 H4B 0.9700 .
N3 C6 1.485(5) .
N3 H3A 0.9000 .
N3 H3B 0.9000 .
C7 C8 1.577(6) .
N5 C3 1.488(6) .
N5 H5A 0.9000 .
N5 H5B 0.9000 .
C5 N4 1.469(5) .
C5 C6 1.513(6) .
C5 H5C 0.9700 .
C5 H5D 0.9700 .
N6 H6A 0.9000 .
N6 H6B 0.9000 .
C3 H3C 0.9700 .
C3 H3D 0.9700 .
N4 H4C 0.9000 .
N4 H4D 0.9000 .
C6 H6C 0.9700 .
C6 H6D 0.9700 .
O5 C9 1.267(5) .
O6 C9 1.258(5) .
C9 C9 1.518(8) 2
N1 C1A 1.491(6) .
N1 C1B 1.492(10) .
N1 H1B 0.9000 .
N1 H1A 0.9000 .
N1 H1C 0.9000 .
N1 H1D 0.9000 .
C1A C2A 1.482(8) .
C1A H1E 0.9700 .
C1A H1F 0.9700 .
C2A N2 1.502(6) .
C2A H2E 0.9700 .
C2A H2F 0.9700 .
C1B C2B 1.485(12) .
C1B H1G 0.9700 .
C1B H1H 0.9700 .
C2B N2 1.510(10) .
C2B H2G 0.9700 .
C2B H2H 0.9700 .
N2 H2B 0.9000 .
N2 H2A 0.9000 .
N2 H2C 0.9000 .
N2 H2D 0.9000 .
O4WA O4WB 1.13(2) .

loop_
_geom_hbond_atom_site_label_D
_geom_hbond_atom_site_label_H
_geom_hbond_atom_site_label_A
_geom_hbond_distance_DH
_geom_hbond_distance_HA
_geom_hbond_distance_DA
_geom_hbond_angle_DHA
_geom_hbond_site_symmetry_A
N1 H1A O5 0.90 2.16 3.045(5) 168.4 5
N1 H1B O2W 0.90 2.19 2.999(5) 149.6 6_565
N2 H2A O4 0.90 2.17 3.039(5) 163.5 7_556
N2 H2C O6 0.90 1.99 2.863(5) 162.9 .
N3 H3A O1W 0.90 2.11 2.970(5) 158.8 .
N3 H3B O3 0.90 2.49 3.240(5) 141.2 .
N4 H4C O1 0.90 2.08 2.942(5) 161.5 6
N4 H4D O6 0.90 2.10 2.870(5) 143.2 6
N5 H5B O5 0.90 2.33 3.007(5) 132.0 5
N5 H5B O6 0.90 2.09 2.896(5) 149.2 6
N6 H6B O1 0.90 1.98 2.824(5) 155.8 .
N6 H6B O3 0.90 2.47 3.134(5) 130.5 .
N6 H6A O2 0.90 1.96 2.852(5) 168.5 6
